data_1572080
loop_
_publ_author_name
'Huang, Wenbin'
'Zhu, Yuxin'
'Xie, Xinwei'
'Tang, Guanqun'
'Zhou, Kang'
'Song, Lijuan'
'He, Zikai'

_publ_section_title
;
 Utilizing weakly donor-acceptor ternary &#x3c0;-conjugated architecture
 to achieve single-component white luminescence and stimulus-responsive
 room-temperature phosphorescence.
;
_journal_issue 31
_journal_name_full 'Chemical science'
_journal_page_first 12316
_journal_page_last 12325
_journal_paper_doi 10.1039/d4sc02525c
_journal_volume 15
_journal_year 2024
_chemical_formula_moiety 'C36 H21 N O S'
_chemical_formula_sum 'C36 H21 N O S'
_chemical_formula_weight 515.60
_space_group_crystal_system monoclinic
_space_group_IT_number 14
_space_group_name_Hall '-P 2yn'
_space_group_name_H-M_alt 'P 1 21/n 1'
_atom_sites_solution_hydrogens geom
_atom_sites_solution_primary dual
_audit_block_doi 10.5517/ccdc.csd.cc2g1dxv
_audit_creation_date 2023-03-07
_audit_creation_method
;
Olex2 1.3
(compiled 2020.11.12 svn.r5f609507 for OlexSys, GUI svn.r6408)
;
_audit_update_record
;
2023-05-25 deposited with the CCDC.	2024-06-21 downloaded from the CCDC.
;
_cell_angle_alpha 90
_cell_angle_beta 97.267(4)
_cell_angle_gamma 90
_cell_formula_units_Z 4
_cell_length_a 24.7977(11)
_cell_length_b 3.9818(2)
_cell_length_c 24.8783(10)
_cell_measurement_reflns_used 2552
_cell_measurement_temperature 303.7(4)
_cell_measurement_theta_max 72.4620
_cell_measurement_theta_min 2.3510
_cell_volume 2436.74(19)
_computing_cell_refinement 'CrysAlisPro 1.171.40.84a (Rigaku OD, 2020)'
_computing_data_collection 'CrysAlisPro 1.171.40.84a (Rigaku OD, 2020)'
_computing_data_reduction 'CrysAlisPro 1.171.40.84a (Rigaku OD, 2020)'
_computing_molecular_graphics 'Olex2 1.3 (Dolomanov et al., 2009)'
_computing_publication_material 'Olex2 1.3 (Dolomanov et al., 2009)'
_computing_structure_refinement 'SHELXL 2017/1 (Sheldrick, 2015)'
_computing_structure_solution 'SHELXT 2014/5 (Sheldrick, 2014)'
_diffrn_ambient_environment air
_diffrn_ambient_temperature 303.7(4)
_diffrn_detector 'Hybrid Pixel Array Detector'
_diffrn_detector_area_resol_mean 10.0000
_diffrn_detector_type HyPix
_diffrn_measured_fraction_theta_full 0.999
_diffrn_measured_fraction_theta_max 0.966
_diffrn_measurement_details
;
List of Runs (angles in degrees, time in seconds):

  # Type    Start    End  Width  t~exp~   \w     \q     \k     \f   Frames
#--------------------------------------------------------------------------
  1  \w    -34.00  50.00   0.50    1.94    --   43.30 -39.00 -37.00  168
  2  \w     44.00  69.00   0.50    1.94    --   43.30 -19.00 -60.00   50
  3  \w     83.00 131.00   0.50    7.75    --  108.63 -39.00 -37.00   96
  4  \w     81.00 106.00   0.50    7.75    --  108.63 -94.00  30.00   50
  5  \w     31.00 128.00   0.50    7.75    --  108.63 -30.00 120.00  194
  6  \w     85.00 178.00   0.50    7.75    --  108.63  30.00  60.00  186
  7  \w    105.00 178.00   0.50    7.75    --  108.63  39.00 116.00  146
  8  \w     27.00 120.00   0.50    1.94    --   43.30  39.00 116.00  186
  9  \w     22.00  94.00   0.50    1.94    --   43.30-125.00-120.00  144
 10  \w     70.00  97.00   0.50    7.75    --  108.63-125.00-180.00   54
 11  \w     36.00  67.00   0.50    7.75    --  108.63-125.00-180.00   62
 12  \w    -29.00  -4.00   0.50    1.94    --   43.30 -19.00 -60.00   50
 13  \w    -71.00 -46.00   0.50    1.94    --  -43.30 -39.00 -37.00   50
 14  \w    -74.00 -28.00   0.50    7.75    -- -102.00 125.00 -60.00   92
 15  \w   -122.00 -61.00   0.50    7.75    -- -102.00  39.00 116.00  122
 16  \w   -152.00-127.00   0.50    7.75    -- -102.00 -39.00 -37.00   50
 17  \w   -112.00 -31.00   0.50    7.75    -- -102.00 125.00-120.00  162
;
_diffrn_measurement_device 'four-circle diffractometer'
_diffrn_measurement_device_type 'XtaLAB Synergy R, DW system, HyPix'
_diffrn_measurement_method '\w scans'
_diffrn_orient_matrix_type 'CrysAlisPro convention (1999,Acta A55,543-557)'
_diffrn_orient_matrix_UB_11 -0.0030051000
_diffrn_orient_matrix_UB_12 -0.1477181000
_diffrn_orient_matrix_UB_13 -0.0575066000
_diffrn_orient_matrix_UB_21 -0.0581862000
_diffrn_orient_matrix_UB_22 -0.1248394000
_diffrn_orient_matrix_UB_23 0.0039583000
_diffrn_orient_matrix_UB_31 -0.0229998000
_diffrn_orient_matrix_UB_32 0.3350187000
_diffrn_orient_matrix_UB_33 -0.0239551000
_diffrn_radiation_monochromator mirror
_diffrn_radiation_probe x-ray
_diffrn_radiation_type 'Cu K\a'
_diffrn_radiation_wavelength 1.54184
_diffrn_reflns_av_R_equivalents 0.0744
_diffrn_reflns_av_unetI/netI 0.0927
_diffrn_reflns_Laue_measured_fraction_full 0.999
_diffrn_reflns_Laue_measured_fraction_max 0.966
_diffrn_reflns_limit_h_max 31
_diffrn_reflns_limit_h_min -30
_diffrn_reflns_limit_k_max 4
_diffrn_reflns_limit_k_min -2
_diffrn_reflns_limit_l_max 30
_diffrn_reflns_limit_l_min -30
_diffrn_reflns_number 12504
_diffrn_reflns_point_group_measured_fraction_full 0.999
_diffrn_reflns_point_group_measured_fraction_max 0.966
_diffrn_reflns_theta_full 67.684
_diffrn_reflns_theta_max 75.486
_diffrn_reflns_theta_min 2.370
_diffrn_source 'Rotating-anode X-ray tube'
_diffrn_source_type 'Rigaku (Cu) X-ray Source'
_exptl_absorpt_coefficient_mu 1.428
_exptl_absorpt_correction_T_max 1.00000
_exptl_absorpt_correction_T_min 0.09779
_exptl_absorpt_correction_type multi-scan
_exptl_absorpt_process_details
;
CrysAlisPro 1.171.40.84a (Rigaku Oxford Diffraction, 2020)
Empirical absorption correction using spherical harmonics,
implemented in SCALE3 ABSPACK scaling algorithm.
;
_exptl_crystal_density_diffrn 1.405
_exptl_crystal_description needle
_exptl_crystal_F_000 1072
_exptl_crystal_preparation Luminescent
_refine_diff_density_max 0.225
_refine_diff_density_min -0.431
_refine_diff_density_rms 0.054
_refine_ls_extinction_method none
_refine_ls_goodness_of_fit_ref 0.923
_refine_ls_hydrogen_treatment constr
_refine_ls_matrix_type full
_refine_ls_number_parameters 352
_refine_ls_number_reflns 4824
_refine_ls_number_restraints 0
_refine_ls_restrained_S_all 0.923
_refine_ls_R_factor_all 0.1137
_refine_ls_R_factor_gt 0.0537
_refine_ls_shift/su_max 0.001
_refine_ls_shift/su_mean 0.000
_refine_ls_structure_factor_coef Fsqd
_refine_ls_weighting_details 'w=1/[\s^2^(Fo^2^)+(0.0702P)^2^] where P=(Fo^2^+2Fc^2^)/3'
_refine_ls_weighting_scheme calc
_refine_ls_wR_factor_gt 0.1218
_refine_ls_wR_factor_ref 0.1524
_reflns_Friedel_coverage 0.000
_reflns_number_gt 2597
_reflns_number_total 4824
_reflns_threshold_expression 'I > 2\s(I)'
_cod_data_source_file d4sc02525c2.cif
_cod_data_source_block DBTDBFCZ
_cod_depositor_comments 'Adding full bibliography for 1572080--1572081.cif.'
_cod_database_code 1572080
_shelx_shelxl_version_number 2017/1
_chemical_oxdiff_formula 'C H O N'
_shelx_space_group_comment
;
The symmetry employed for this shelxl refinement is uniquely defined
by the following loop, which should always be used as a source of
symmetry information in preference to the above space-group names.
They are only intended as comments.
;
_reflns_odcompleteness_completeness 99.96
_reflns_odcompleteness_iscentric 1
_reflns_odcompleteness_theta 66.97
_olex2_refinement_description
;
1. Fixed Uiso
 At 1.2 times of:
  All C(H) groups
2.a Aromatic/amide H refined with riding coordinates:
 C2(H2), C3(H3), C4(H4), C5(H5), C8(H8), C9(H9), C10(H10), C11(H11), C14(H14),
 C15(H15), C18(H18), C20(H20), C21(H21), C22(H22), C26(H26), C27(H27), C28(H28),
  C32(H32), C33(H33), C34(H34), C35(H35)
;
_olex2_submission_special_instructions 'No special instructions were received'
_oxdiff_exptl_absorpt_empirical_details
;
Empirical correction (ABSPACK) includes:
- Absorption correction using spherical harmonics
- Frame scaling
;
_oxdiff_exptl_absorpt_empirical_full_max 7.094
_oxdiff_exptl_absorpt_empirical_full_min 0.323

loop_
_space_group_symop_operation_xyz
'x, y, z'
'-x+1/2, y+1/2, -z+1/2'
'-x, -y, -z'
'x-1/2, -y-1/2, z-1/2'

loop_
_atom_site_label
_atom_site_type_symbol
_atom_site_fract_x
_atom_site_fract_y
_atom_site_fract_z
_atom_site_U_iso_or_equiv
_atom_site_adp_type
_atom_site_occupancy
_atom_site_site_symmetry_order
_atom_site_calc_flag
_atom_site_refinement_flags_posn
_atom_site_refinement_flags_adp
_atom_site_refinement_flags_occupancy
_atom_site_disorder_assembly
_atom_site_disorder_group
S1 S 0.27172(3) 0.7116(2) 0.51503(3) 0.0564(2) Uani 1 1 d . . . . .
O1 O 0.42071(7) 0.7077(6) 0.39056(7) 0.0487(5) Uani 1 1 d . . . . .
N1 N 0.46434(10) 0.4523(7) 0.18254(9) 0.0508(7) Uani 1 1 d . . . . .
C1 C 0.42884(12) 0.3165(9) 0.13908(11) 0.0495(7) Uani 1 1 d . . . . .
C2 C 0.37449(13) 0.2275(9) 0.13651(12) 0.0562(8) Uani 1 1 d . . . . .
H2 H 0.355625 0.254092 0.166253 0.067 Uiso 1 1 calc R U . . .
C3 C 0.34942(15) 0.0981(10) 0.08830(13) 0.0680(10) Uani 1 1 d . . . . .
H3 H 0.312923 0.038080 0.085507 0.082 Uiso 1 1 calc R U . . .
C4 C 0.37729(17) 0.0554(11) 0.04399(14) 0.0742(11) Uani 1 1 d . . . . .
H4 H 0.359329 -0.033644 0.012079 0.089 Uiso 1 1 calc R U . . .
C5 C 0.43121(17) 0.1430(10) 0.04653(13) 0.0693(10) Uani 1 1 d . . . . .
H5 H 0.449863 0.113421 0.016712 0.083 Uiso 1 1 calc R U . . .
C6 C 0.45734(14) 0.2769(9) 0.09469(11) 0.0538(8) Uani 1 1 d . . . . .
C7 C 0.51202(13) 0.4009(9) 0.11034(12) 0.0549(8) Uani 1 1 d . . . . .
C8 C 0.55740(16) 0.4334(10) 0.08317(14) 0.0677(10) Uani 1 1 d . . . . .
H8 H 0.556287 0.359434 0.047590 0.081 Uiso 1 1 calc R U . . .
C9 C 0.60405(16) 0.5763(11) 0.10951(16) 0.0738(11) Uani 1 1 d . . . . .
H9 H 0.634289 0.603282 0.091308 0.089 Uiso 1 1 calc R U . . .
C10 C 0.60620(14) 0.6796(11) 0.16270(16) 0.0719(10) Uani 1 1 d . . . . .
H10 H 0.638265 0.771928 0.179939 0.086 Uiso 1 1 calc R U . . .
C11 C 0.56186(13) 0.6495(10) 0.19106(13) 0.0599(9) Uani 1 1 d . . . . .
H11 H 0.563463 0.723104 0.226707 0.072 Uiso 1 1 calc R U . . .
C12 C 0.51467(12) 0.5047(9) 0.16429(12) 0.0518(8) Uani 1 1 d . . . . .
C13 C 0.45221(12) 0.5064(9) 0.23588(11) 0.0476(7) Uani 1 1 d . . . . .
C14 C 0.49008(12) 0.3994(9) 0.27960(11) 0.0506(8) Uani 1 1 d . . . . .
H14 H 0.521169 0.285426 0.272584 0.061 Uiso 1 1 calc R U . . .
C15 C 0.48198(12) 0.4602(9) 0.33252(11) 0.0498(8) Uani 1 1 d . . . . .
H15 H 0.507284 0.394072 0.361399 0.060 Uiso 1 1 calc R U . . .
C16 C 0.43499(11) 0.6224(8) 0.34066(10) 0.0448(7) Uani 1 1 d . . . . .
C17 C 0.39488(11) 0.7164(8) 0.29847(11) 0.0445(7) Uani 1 1 d . . . . .
C18 C 0.40438(11) 0.6635(8) 0.24541(11) 0.0462(7) Uani 1 1 d . . . . .
H18 H 0.379120 0.732182 0.216674 0.055 Uiso 1 1 calc R U . . .
C19 C 0.35186(11) 0.8634(8) 0.32476(11) 0.0464(7) Uani 1 1 d . . . . .
C20 C 0.30010(12) 0.9949(9) 0.30770(12) 0.0517(8) Uani 1 1 d . . . . .
H20 H 0.286876 1.006655 0.271062 0.062 Uiso 1 1 calc R U . . .
C21 C 0.26947(13) 1.1058(9) 0.34621(12) 0.0554(8) Uani 1 1 d . . . . .
H21 H 0.234719 1.188524 0.335403 0.066 Uiso 1 1 calc R U . . .
C22 C 0.28918(12) 1.0977(9) 0.40141(12) 0.0533(8) Uani 1 1 d . . . . .
H22 H 0.267157 1.175832 0.426328 0.064 Uiso 1 1 calc R U . . .
C23 C 0.34080(12) 0.9762(9) 0.42019(11) 0.0473(7) Uani 1 1 d . . . . .
C24 C 0.36984(11) 0.8572(8) 0.38043(11) 0.0449(7) Uani 1 1 d . . . . .
C25 C 0.36462(12) 0.9923(8) 0.47847(11) 0.0465(7) Uani 1 1 d . . . . .
C26 C 0.41682(12) 1.1219(9) 0.49144(12) 0.0539(8) Uani 1 1 d . . . . .
H26 H 0.436308 1.191561 0.463870 0.065 Uiso 1 1 calc R U . . .
C27 C 0.44026(13) 1.1484(10) 0.54543(12) 0.0590(9) Uani 1 1 d . . . . .
H27 H 0.474993 1.237863 0.553374 0.071 Uiso 1 1 calc R U . . .
C28 C 0.41264(13) 1.0441(9) 0.58674(12) 0.0563(9) Uani 1 1 d . . . . .
H28 H 0.428451 1.066132 0.622511 0.068 Uiso 1 1 calc R U . . .
C29 C 0.36070(13) 0.9045(8) 0.57524(11) 0.0502(8) Uani 1 1 d . . . . .
C30 C 0.33650(12) 0.8888(8) 0.52070(11) 0.0466(7) Uani 1 1 d . . . . .
C31 C 0.27730(14) 0.6410(9) 0.58467(12) 0.0567(8) Uani 1 1 d . . . . .
C32 C 0.23893(16) 0.4849(11) 0.61212(16) 0.0720(10) Uani 1 1 d . . . . .
H32 H 0.206367 0.408088 0.593532 0.086 Uiso 1 1 calc R U . . .
C33 C 0.2499(2) 0.4459(12) 0.66721(17) 0.0863(13) Uani 1 1 d . . . . .
H33 H 0.224458 0.342306 0.686149 0.104 Uiso 1 1 calc R U . . .
C34 C 0.2985(2) 0.5596(12) 0.69492(16) 0.0861(14) Uani 1 1 d . . . . .
H34 H 0.305342 0.530108 0.732240 0.103 Uiso 1 1 calc R U . . .
C35 C 0.33657(17) 0.7146(11) 0.66815(13) 0.0721(11) Uani 1 1 d . . . . .
H35 H 0.368982 0.789901 0.687236 0.087 Uiso 1 1 calc R U . . .
C36 C 0.32646(14) 0.7596(9) 0.61161(12) 0.0568(8) Uani 1 1 d . . . . .

loop_
_atom_site_aniso_label
_atom_site_aniso_U_11
_atom_site_aniso_U_22
_atom_site_aniso_U_33
_atom_site_aniso_U_23
_atom_site_aniso_U_13
_atom_site_aniso_U_12
S1 0.0446(4) 0.0698(6) 0.0535(4) -0.0029(4) 0.0017(3) -0.0017(4)
O1 0.0378(10) 0.0648(14) 0.0411(9) 0.0005(10) -0.0038(8) 0.0092(10)
N1 0.0393(13) 0.0667(18) 0.0454(12) -0.0056(12) 0.0016(10) -0.0013(13)
C1 0.0437(15) 0.058(2) 0.0439(14) 0.0005(15) -0.0055(12) -0.0009(16)
C2 0.0469(16) 0.067(2) 0.0524(16) 0.0012(16) -0.0039(13) -0.0014(17)
C3 0.057(2) 0.078(3) 0.062(2) 0.0025(19) -0.0159(17) -0.011(2)
C4 0.077(3) 0.083(3) 0.0567(19) -0.0082(19) -0.0170(18) -0.008(2)
C5 0.082(3) 0.077(3) 0.0467(17) -0.0085(18) -0.0019(17) 0.003(2)
C6 0.0594(18) 0.054(2) 0.0465(15) -0.0007(15) 0.0007(13) 0.0010(17)
C7 0.0553(19) 0.059(2) 0.0515(16) 0.0019(15) 0.0115(14) 0.0056(17)
C8 0.070(2) 0.071(3) 0.065(2) 0.0036(18) 0.0229(18) 0.005(2)
C9 0.062(2) 0.078(3) 0.086(3) 0.005(2) 0.0267(19) 0.000(2)
C10 0.0453(18) 0.080(3) 0.091(2) 0.006(2) 0.0108(17) -0.0066(19)
C11 0.0488(18) 0.067(2) 0.0632(18) -0.0017(17) 0.0030(15) -0.0037(18)
C12 0.0382(16) 0.061(2) 0.0551(17) 0.0005(16) 0.0031(13) 0.0036(16)
C13 0.0412(16) 0.0563(19) 0.0439(14) -0.0043(14) -0.0001(12) -0.0033(15)
C14 0.0383(15) 0.060(2) 0.0522(16) -0.0034(15) -0.0015(12) 0.0026(15)
C15 0.0391(15) 0.060(2) 0.0466(15) -0.0023(14) -0.0077(12) 0.0033(15)
C16 0.0371(14) 0.0552(19) 0.0399(13) 0.0005(13) -0.0040(11) 0.0017(14)
C17 0.0366(14) 0.0502(18) 0.0448(13) 0.0033(13) -0.0020(11) -0.0030(14)
C18 0.0357(14) 0.0546(19) 0.0457(14) 0.0017(14) -0.0045(11) 0.0023(14)
C19 0.0414(15) 0.0527(19) 0.0436(14) 0.0011(14) -0.0011(12) -0.0016(15)
C20 0.0408(16) 0.065(2) 0.0461(15) 0.0011(15) -0.0065(13) 0.0030(15)
C21 0.0390(15) 0.070(2) 0.0544(16) 0.0025(16) -0.0051(13) 0.0078(16)
C22 0.0421(16) 0.065(2) 0.0522(16) -0.0003(15) 0.0013(13) 0.0071(16)
C23 0.0415(15) 0.0540(19) 0.0438(15) -0.0032(14) -0.0037(12) 0.0024(15)
C24 0.0354(14) 0.0544(19) 0.0428(13) 0.0011(13) -0.0031(11) 0.0008(14)
C25 0.0414(15) 0.0521(19) 0.0444(15) -0.0030(14) -0.0001(12) 0.0056(15)
C26 0.0426(16) 0.064(2) 0.0538(16) -0.0051(16) 0.0026(13) 0.0008(16)
C27 0.0434(16) 0.070(2) 0.0601(18) -0.0103(17) -0.0077(14) 0.0032(17)
C28 0.0485(17) 0.067(2) 0.0489(16) -0.0074(16) -0.0125(14) 0.0103(17)
C29 0.0486(17) 0.055(2) 0.0445(15) -0.0043(14) -0.0033(13) 0.0172(16)
C30 0.0404(15) 0.053(2) 0.0450(14) -0.0032(13) 0.0006(12) 0.0075(14)
C31 0.0569(19) 0.058(2) 0.0571(17) 0.0018(16) 0.0137(15) 0.0116(17)
C32 0.064(2) 0.076(3) 0.080(2) 0.012(2) 0.0246(19) 0.013(2)
C33 0.093(3) 0.089(3) 0.085(3) 0.023(2) 0.042(2) 0.026(3)
C34 0.107(3) 0.100(4) 0.056(2) 0.018(2) 0.028(2) 0.038(3)
C35 0.083(3) 0.084(3) 0.0496(17) 0.0020(19) 0.0089(17) 0.029(2)
C36 0.0581(19) 0.063(2) 0.0497(15) 0.0037(16) 0.0075(14) 0.0217(17)

loop_
_atom_type_symbol
_atom_type_description
_atom_type_scat_dispersion_real
_atom_type_scat_dispersion_imag
_atom_type_scat_source
C C 0.0181 0.0091 'International Tables Vol C Tables 4.2.6.8 and 6.1.1.4'
H H 0.0000 0.0000 'International Tables Vol C Tables 4.2.6.8 and 6.1.1.4'
N N 0.0311 0.0180 'International Tables Vol C Tables 4.2.6.8 and 6.1.1.4'
O O 0.0492 0.0322 'International Tables Vol C Tables 4.2.6.8 and 6.1.1.4'
S S 0.3331 0.5567 'International Tables Vol C Tables 4.2.6.8 and 6.1.1.4'

loop_
_geom_angle_atom_site_label_1
_geom_angle_atom_site_label_2
_geom_angle_atom_site_label_3
_geom_angle
_geom_angle_site_symmetry_1
_geom_angle_site_symmetry_3
_geom_angle_publ_flag
C31 S1 C30 91.62(15) . . ?
C16 O1 C24 105.88(19) . . ?
C1 N1 C13 126.2(2) . . ?
C12 N1 C1 107.7(2) . . ?
C12 N1 C13 126.0(2) . . ?
C2 C1 N1 129.8(3) . . ?
C2 C1 C6 121.5(3) . . ?
C6 C1 N1 108.7(3) . . ?
C1 C2 H2 121.2 . . ?
C3 C2 C1 117.6(3) . . ?
C3 C2 H2 121.2 . . ?
C2 C3 H3 119.2 . . ?
C2 C3 C4 121.5(3) . . ?
C4 C3 H3 119.2 . . ?
C3 C4 H4 119.6 . . ?
C5 C4 C3 120.9(3) . . ?
C5 C4 H4 119.6 . . ?
C4 C5 H5 120.7 . . ?
C4 C5 C6 118.7(3) . . ?
C6 C5 H5 120.7 . . ?
C1 C6 C5 119.8(3) . . ?
C1 C6 C7 107.4(3) . . ?
C5 C6 C7 132.7(3) . . ?
C8 C7 C6 133.5(3) . . ?
C8 C7 C12 119.8(3) . . ?
C12 C7 C6 106.7(3) . . ?
C7 C8 H8 120.3 . . ?
C9 C8 C7 119.3(3) . . ?
C9 C8 H8 120.3 . . ?
C8 C9 H9 119.8 . . ?
C8 C9 C10 120.5(3) . . ?
C10 C9 H9 119.8 . . ?
C9 C10 H10 119.1 . . ?
C9 C10 C11 121.7(4) . . ?
C11 C10 H10 119.1 . . ?
C10 C11 H11 121.2 . . ?
C10 C11 C12 117.7(3) . . ?
C12 C11 H11 121.2 . . ?
N1 C12 C7 109.4(3) . . ?
C11 C12 N1 129.5(3) . . ?
C11 C12 C7 121.0(3) . . ?
C14 C13 N1 118.6(3) . . ?
C18 C13 N1 121.1(3) . . ?
C18 C13 C14 120.3(3) . . ?
C13 C14 H14 119.3 . . ?
C15 C14 C13 121.4(3) . . ?
C15 C14 H14 119.3 . . ?
C14 C15 H15 121.5 . . ?
C16 C15 C14 117.0(3) . . ?
C16 C15 H15 121.5 . . ?
O1 C16 C17 111.7(2) . . ?
C15 C16 O1 124.8(2) . . ?
C15 C16 C17 123.5(3) . . ?
C16 C17 C19 105.3(2) . . ?
C18 C17 C16 118.8(3) . . ?
C18 C17 C19 135.8(3) . . ?
C13 C18 H18 120.6 . . ?
C17 C18 C13 118.9(3) . . ?
C17 C18 H18 120.6 . . ?
C20 C19 C17 135.7(3) . . ?
C24 C19 C17 106.2(2) . . ?
C24 C19 C20 118.1(3) . . ?
C19 C20 H20 120.8 . . ?
C21 C20 C19 118.5(3) . . ?
C21 C20 H20 120.8 . . ?
C20 C21 H21 119.2 . . ?
C20 C21 C22 121.6(3) . . ?
C22 C21 H21 119.2 . . ?
C21 C22 H22 119.0 . . ?
C23 C22 C21 122.0(3) . . ?
C23 C22 H22 119.0 . . ?
C22 C23 C25 122.9(3) . . ?
C24 C23 C22 114.8(2) . . ?
C24 C23 C25 122.1(3) . . ?
O1 C24 C19 110.8(2) . . ?
C23 C24 O1 124.2(2) . . ?
C23 C24 C19 125.0(3) . . ?
C26 C25 C23 118.8(3) . . ?
C26 C25 C30 118.3(3) . . ?
C30 C25 C23 122.9(3) . . ?
C25 C26 H26 119.6 . . ?
C25 C26 C27 120.8(3) . . ?
C27 C26 H26 119.6 . . ?
C26 C27 H27 119.6 . . ?
C28 C27 C26 120.8(3) . . ?
C28 C27 H27 119.6 . . ?
C27 C28 H28 119.9 . . ?
C27 C28 C29 120.1(3) . . ?
C29 C28 H28 119.9 . . ?
C28 C29 C30 118.8(3) . . ?
C28 C29 C36 129.2(3) . . ?
C30 C29 C36 111.9(3) . . ?
C25 C30 S1 127.0(2) . . ?
C25 C30 C29 121.2(3) . . ?
C29 C30 S1 111.7(2) . . ?
C32 C31 S1 126.1(3) . . ?
C32 C31 C36 121.8(3) . . ?
C36 C31 S1 112.2(2) . . ?
C31 C32 H32 120.6 . . ?
C33 C32 C31 118.8(4) . . ?
C33 C32 H32 120.6 . . ?
C32 C33 H33 119.7 . . ?
C32 C33 C34 120.6(4) . . ?
C34 C33 H33 119.7 . . ?
C33 C34 H34 119.5 . . ?
C35 C34 C33 121.0(4) . . ?
C35 C34 H34 119.5 . . ?
C34 C35 H35 120.1 . . ?
C34 C35 C36 119.8(4) . . ?
C36 C35 H35 120.1 . . ?
C31 C36 C29 112.5(3) . . ?
C31 C36 C35 118.0(3) . . ?
C35 C36 C29 129.4(3) . . ?

loop_
_geom_bond_atom_site_label_1
_geom_bond_atom_site_label_2
_geom_bond_distance
_geom_bond_site_symmetry_2
_geom_bond_publ_flag
S1 C30 1.744(3) . ?
S1 C31 1.743(3) . ?
O1 C16 1.376(3) . ?
O1 C24 1.389(3) . ?
N1 C1 1.413(4) . ?
N1 C12 1.397(4) . ?
N1 C13 1.414(4) . ?
C1 C2 1.387(4) . ?
C1 C6 1.393(4) . ?
C2 H2 0.9300 . ?
C2 C3 1.379(4) . ?
C3 H3 0.9300 . ?
C3 C4 1.384(5) . ?
C4 H4 0.9300 . ?
C4 C5 1.376(6) . ?
C5 H5 0.9300 . ?
C5 C6 1.394(4) . ?
C6 C7 1.449(5) . ?
C7 C8 1.390(5) . ?
C7 C12 1.398(4) . ?
C8 H8 0.9300 . ?
C8 C9 1.378(5) . ?
C9 H9 0.9300 . ?
C9 C10 1.381(5) . ?
C10 H10 0.9300 . ?
C10 C11 1.385(5) . ?
C11 H11 0.9300 . ?
C11 C12 1.396(4) . ?
C13 C14 1.410(4) . ?
C13 C18 1.388(4) . ?
C14 H14 0.9300 . ?
C14 C15 1.378(4) . ?
C15 H15 0.9300 . ?
C15 C16 1.370(4) . ?
C16 C17 1.402(4) . ?
C17 C18 1.386(4) . ?
C17 C19 1.444(4) . ?
C18 H18 0.9300 . ?
C19 C20 1.401(4) . ?
C19 C24 1.400(4) . ?
C20 H20 0.9300 . ?
C20 C21 1.369(4) . ?
C21 H21 0.9300 . ?
C21 C22 1.399(4) . ?
C22 H22 0.9300 . ?
C22 C23 1.393(4) . ?
C23 C24 1.379(4) . ?
C23 C25 1.496(4) . ?
C25 C26 1.393(4) . ?
C25 C30 1.395(4) . ?
C26 H26 0.9300 . ?
C26 C27 1.399(4) . ?
C27 H27 0.9300 . ?
C27 C28 1.370(5) . ?
C28 H28 0.9300 . ?
C28 C29 1.399(5) . ?
C29 C30 1.414(4) . ?
C29 C36 1.437(5) . ?
C31 C32 1.387(5) . ?
C31 C36 1.397(5) . ?
C32 H32 0.9300 . ?
C32 C33 1.372(5) . ?
C33 H33 0.9300 . ?
C33 C34 1.387(6) . ?
C34 H34 0.9300 . ?
C34 C35 1.369(6) . ?
C35 H35 0.9300 . ?
C35 C36 1.409(4) . ?

loop_
_geom_torsion_atom_site_label_1
_geom_torsion_atom_site_label_2
_geom_torsion_atom_site_label_3
_geom_torsion_atom_site_label_4
_geom_torsion
_geom_torsion_site_symmetry_1
_geom_torsion_site_symmetry_2
_geom_torsion_site_symmetry_3
_geom_torsion_site_symmetry_4
_geom_torsion_publ_flag
S1 C31 C32 C33 179.4(3) . . . . ?
S1 C31 C36 C29 -1.1(4) . . . . ?
S1 C31 C36 C35 -179.2(3) . . . . ?
O1 C16 C17 C18 176.7(3) . . . . ?
O1 C16 C17 C19 -1.6(3) . . . . ?
N1 C1 C2 C3 -179.8(3) . . . . ?
N1 C1 C6 C5 179.4(3) . . . . ?
N1 C1 C6 C7 -1.7(4) . . . . ?
N1 C13 C14 C15 176.6(3) . . . . ?
N1 C13 C18 C17 -178.8(3) . . . . ?
C1 N1 C12 C7 -0.7(4) . . . . ?
C1 N1 C12 C11 176.3(4) . . . . ?
C1 N1 C13 C14 132.9(3) . . . . ?
C1 N1 C13 C18 -47.6(5) . . . . ?
C1 C2 C3 C4 0.5(6) . . . . ?
C1 C6 C7 C8 -178.1(4) . . . . ?
C1 C6 C7 C12 1.2(4) . . . . ?
C2 C1 C6 C5 -0.4(5) . . . . ?
C2 C1 C6 C7 178.5(3) . . . . ?
C2 C3 C4 C5 -0.3(6) . . . . ?
C3 C4 C5 C6 -0.2(6) . . . . ?
C4 C5 C6 C1 0.6(6) . . . . ?
C4 C5 C6 C7 -178.1(4) . . . . ?
C5 C6 C7 C8 0.7(7) . . . . ?
C5 C6 C7 C12 180.0(4) . . . . ?
C6 C1 C2 C3 -0.1(5) . . . . ?
C6 C7 C8 C9 177.5(4) . . . . ?
C6 C7 C12 N1 -0.3(4) . . . . ?
C6 C7 C12 C11 -177.7(3) . . . . ?
C7 C8 C9 C10 1.4(6) . . . . ?
C8 C7 C12 N1 179.1(3) . . . . ?
C8 C7 C12 C11 1.8(5) . . . . ?
C8 C9 C10 C11 -1.1(6) . . . . ?
C9 C10 C11 C12 1.1(6) . . . . ?
C10 C11 C12 N1 -178.2(4) . . . . ?
C10 C11 C12 C7 -1.4(6) . . . . ?
C12 N1 C1 C2 -178.7(4) . . . . ?
C12 N1 C1 C6 1.5(4) . . . . ?
C12 N1 C13 C14 -43.0(5) . . . . ?
C12 N1 C13 C18 136.6(4) . . . . ?
C12 C7 C8 C9 -1.7(6) . . . . ?
C13 N1 C1 C2 4.8(6) . . . . ?
C13 N1 C1 C6 -174.9(3) . . . . ?
C13 N1 C12 C7 175.7(3) . . . . ?
C13 N1 C12 C11 -7.2(6) . . . . ?
C13 C14 C15 C16 1.4(5) . . . . ?
C14 C13 C18 C17 0.7(5) . . . . ?
C14 C15 C16 O1 -179.0(3) . . . . ?
C14 C15 C16 C17 2.2(5) . . . . ?
C15 C16 C17 C18 -4.4(5) . . . . ?
C15 C16 C17 C19 177.3(3) . . . . ?
C16 O1 C24 C19 0.6(3) . . . . ?
C16 O1 C24 C23 179.3(3) . . . . ?
C16 C17 C18 C13 2.7(5) . . . . ?
C16 C17 C19 C20 -177.1(4) . . . . ?
C16 C17 C19 C24 1.9(4) . . . . ?
C17 C19 C20 C21 177.9(4) . . . . ?
C17 C19 C24 O1 -1.6(4) . . . . ?
C17 C19 C24 C23 179.7(3) . . . . ?
C18 C13 C14 C15 -2.9(5) . . . . ?
C18 C17 C19 C20 5.0(7) . . . . ?
C18 C17 C19 C24 -176.0(4) . . . . ?
C19 C17 C18 C13 -179.6(4) . . . . ?
C19 C20 C21 C22 1.6(5) . . . . ?
C20 C19 C24 O1 177.6(3) . . . . ?
C20 C19 C24 C23 -1.1(5) . . . . ?
C20 C21 C22 C23 -0.1(6) . . . . ?
C21 C22 C23 C24 -1.8(5) . . . . ?
C21 C22 C23 C25 174.5(3) . . . . ?
C22 C23 C24 O1 -176.1(3) . . . . ?
C22 C23 C24 C19 2.4(5) . . . . ?
C22 C23 C25 C26 -130.2(4) . . . . ?
C22 C23 C25 C30 48.6(5) . . . . ?
C23 C25 C26 C27 178.6(3) . . . . ?
C23 C25 C30 S1 2.6(5) . . . . ?
C23 C25 C30 C29 179.3(3) . . . . ?
C24 O1 C16 C15 -178.3(3) . . . . ?
C24 O1 C16 C17 0.7(3) . . . . ?
C24 C19 C20 C21 -1.0(5) . . . . ?
C24 C23 C25 C26 45.8(5) . . . . ?
C24 C23 C25 C30 -135.4(3) . . . . ?
C25 C23 C24 O1 7.5(5) . . . . ?
C25 C23 C24 C19 -173.9(3) . . . . ?
C25 C26 C27 C28 0.7(5) . . . . ?
C26 C25 C30 S1 -178.6(3) . . . . ?
C26 C25 C30 C29 -2.0(5) . . . . ?
C26 C27 C28 C29 1.0(5) . . . . ?
C27 C28 C29 C30 -3.1(5) . . . . ?
C27 C28 C29 C36 175.3(3) . . . . ?
C28 C29 C30 S1 -179.3(3) . . . . ?
C28 C29 C30 C25 3.6(5) . . . . ?
C28 C29 C36 C31 -179.1(3) . . . . ?
C28 C29 C36 C35 -1.3(6) . . . . ?
C30 S1 C31 C32 -177.7(3) . . . . ?
C30 S1 C31 C36 2.0(3) . . . . ?
C30 C25 C26 C27 -0.2(5) . . . . ?
C30 C29 C36 C31 -0.6(4) . . . . ?
C30 C29 C36 C35 177.2(4) . . . . ?
C31 S1 C30 C25 174.6(3) . . . . ?
C31 S1 C30 C29 -2.3(3) . . . . ?
C31 C32 C33 C34 -0.2(6) . . . . ?
C32 C31 C36 C29 178.5(3) . . . . ?
C32 C31 C36 C35 0.4(5) . . . . ?
C32 C33 C34 C35 0.3(7) . . . . ?
C33 C34 C35 C36 -0.1(6) . . . . ?
C34 C35 C36 C29 -178.0(4) . . . . ?
C34 C35 C36 C31 -0.3(6) . . . . ?
C36 C29 C30 S1 2.0(3) . . . . ?
C36 C29 C30 C25 -175.1(3) . . . . ?
C36 C31 C32 C33 -0.2(6) . . . . ?
